data_4340723
loop_
_publ_author_name
'Liao, Wei-Qiang'
'Mei, Guang-Quan'
'Ye, Heng-Yun'
'Mei, Ying-Xuan'
'Zhang, Yi'

_publ_section_title
;
 Structural Phase Transitions of a Layered Organic-Inorganic Hybrid
 Compound: Tetra(cyclopentylammonium) Decachlorotricadmate(II),
 [C5H9NH3]4Cd3Cl10.
;
_journal_issue 17
_journal_name_full 'Inorganic chemistry'
_journal_page_first 8913
_journal_page_last 8918
_journal_paper_doi 10.1021/ic500554z
_journal_volume 53
_journal_year 2014
_chemical_formula_moiety 'Cd3 Cl10, 4(C5 H12 N)'
_chemical_formula_sum 'C20 H48 Cd3 Cl10 N4'
_chemical_formula_weight 1036.35
_chemical_name_systematic
; 
 ? 
;
_space_group_IT_number 64
_symmetry_cell_setting orthorhombic
_symmetry_space_group_name_Hall '-C 2ac 2'
_symmetry_space_group_name_H-M 'C m c a'
_atom_sites_solution_hydrogens geom
_atom_sites_solution_primary direct
_atom_sites_solution_secondary difmap
_audit_creation_method SHELXL-97
_cell_angle_alpha 90.00
_cell_angle_beta 90.00
_cell_angle_gamma 90.00
_cell_formula_units_Z 4
_cell_length_a 7.584(6)
_cell_length_b 24.83(2)
_cell_length_c 19.520(13)
_cell_measurement_reflns_used 12903
_cell_measurement_temperature 343(2)
_cell_measurement_theta_max 27.45
_cell_measurement_theta_min 3.08
_cell_volume 3676(5)
_computing_cell_refinement CrystalClear
_computing_data_collection 'CrystalClear (Rigaku, 2005)'
_computing_data_reduction CrystalClear
_computing_molecular_graphics 'SHELXTL (Sheldrick, 2008)'
_computing_publication_material SHELXTL
_computing_structure_refinement 'SHELXL-97 (Sheldrick, 1997)'
_computing_structure_solution 'SHELXS-97 (Sheldrick, 1990)'
_diffrn_ambient_temperature 343(2)
_diffrn_measured_fraction_theta_full 0.993
_diffrn_measured_fraction_theta_max 0.993
_diffrn_measurement_device_type 'Rigaku SCXmini diffractometer'
_diffrn_radiation_monochromator graphite
_diffrn_radiation_source 'fine-focus sealed tube'
_diffrn_radiation_type MoK\a
_diffrn_radiation_wavelength 0.71073
_diffrn_reflns_av_R_equivalents 0.0494
_diffrn_reflns_av_sigmaI/netI 0.0355
_diffrn_reflns_limit_h_max 9
_diffrn_reflns_limit_h_min -7
_diffrn_reflns_limit_k_max 32
_diffrn_reflns_limit_k_min -30
_diffrn_reflns_limit_l_max 25
_diffrn_reflns_limit_l_min -25
_diffrn_reflns_number 12841
_diffrn_reflns_theta_full 27.51
_diffrn_reflns_theta_max 27.51
_diffrn_reflns_theta_min 1.64
_exptl_absorpt_coefficient_mu 2.466
_exptl_absorpt_correction_T_max 0.501
_exptl_absorpt_correction_T_min 0.428
_exptl_absorpt_correction_type multi-scan
_exptl_absorpt_process_details 'CrystalClear (Rigaku, 2005)'
_exptl_crystal_colour colorless
_exptl_crystal_density_diffrn 1.873
_exptl_crystal_density_method 'not measured'
_exptl_crystal_description block
_exptl_crystal_F_000 2040
_exptl_crystal_size_max 0.36
_exptl_crystal_size_mid 0.32
_exptl_crystal_size_min 0.28
_refine_diff_density_max 1.001
_refine_diff_density_min -0.988
_refine_diff_density_rms 0.278
_refine_ls_extinction_method none
_refine_ls_goodness_of_fit_ref 1.118
_refine_ls_hydrogen_treatment mixed
_refine_ls_matrix_type full
_refine_ls_number_parameters 130
_refine_ls_number_reflns 2277
_refine_ls_number_restraints 115
_refine_ls_restrained_S_all 1.145
_refine_ls_R_factor_all 0.0674
_refine_ls_R_factor_gt 0.0499
_refine_ls_shift/su_max 0.000
_refine_ls_shift/su_mean 0.000
_refine_ls_structure_factor_coef Fsqd
_refine_ls_weighting_details 'calc w=1/[\s^2^(Fo^2^)+(0.1009P)^2^+0.0000P] where P=(Fo^2^+2Fc^2^)/3'
_refine_ls_weighting_scheme calc
_refine_ls_wR_factor_gt 0.1468
_refine_ls_wR_factor_ref 0.1665
_reflns_number_gt 1908
_reflns_number_total 2277
_reflns_threshold_expression >2sigma(I)
_cod_data_source_file ic500554z_si_004.cif
_cod_data_source_block 1
_cod_depositor_comments
;
The following automatic conversions were performed:

'_symmetry_cell_setting' value 'Orthorhombic' changed to
'orthorhombic' according to
/usr/data/users/saulius/crontab/automatic-downloads/rss-feeds/ACS/lib/dictionaries/cif_core.dic
dictionary named 'cif_core.dic' version 2.4.2 from 2011-04-26.

Automatic conversion script
Id: cif_fix_values 2281 2013-09-26 08:29:07Z andrius 

 Adding full bibliography for 4340722--4340724.cif.
;
_cod_original_sg_symbol_Hall '-C 2bc 2'
_cod_database_code 4340723

loop_
_symmetry_equiv_pos_as_xyz
'x, y, z'
'-x, -y+1/2, z+1/2'
'-x, y+1/2, -z+1/2'
'x, -y, -z'
'x+1/2, y+1/2, z'
'-x+1/2, -y+1, z+1/2'
'-x+1/2, y+1, -z+1/2'
'x+1/2, -y+1/2, -z'
'-x, -y, -z'
'x, y-1/2, -z-1/2'
'x, -y-1/2, z-1/2'
'-x, y, z'
'-x+1/2, -y+1/2, -z'
'x+1/2, y, -z-1/2'
'x+1/2, -y, z-1/2'
'-x+1/2, y+1/2, z'

loop_
_atom_site_label
_atom_site_type_symbol
_atom_site_fract_x
_atom_site_fract_y
_atom_site_fract_z
_atom_site_U_iso_or_equiv
_atom_site_adp_type
_atom_site_occupancy
_atom_site_symmetry_multiplicity
_atom_site_calc_flag
_atom_site_refinement_flags
Cd1 Cd 0.0000 0.06330(2) 0.15713(3) 0.0502(2) Uani 1 2 d S
Cd2 Cd 0.0000 0.0000 0.0000 0.0548(3) Uani 1 4 d S
Cl1 Cl 0.0000 0.16255(11) 0.17710(15) 0.0871(8) Uani 1 2 d S
Cl3 Cl 0.2410(2) 0.06585(7) 0.05368(8) 0.0660(4) Uani 1 1 d .
Cl4 Cl 0.0000 -0.03989(9) 0.12225(10) 0.0597(5) Uani 1 2 d S
Cl5 Cl 0.2500 0.04518(11) 0.2500 0.0745(7) Uani 1 2 d S
C1 C 0.0000 0.1972(5) 0.3733(8) 0.162(5) Uani 1 2 d SDU
H1 H 0.126(3) 0.200(5) 0.370(13) 0.195 Uiso 0.50 1 d PD
C2 C 0.0000 0.2481(5) 0.3424(8) 0.169(5) Uani 1 2 d SDU
H2B H 0.0984 0.2478 0.3115 0.203 Uiso 0.50 1 d PR
H2A H -0.0995 0.2530 0.3152 0.203 Uiso 0.50 1 d PR
C3 C 0.057(5) 0.2874(7) 0.3957(9) 0.173(6) Uani 0.50 1 d PDU
H3A H 0.0000 0.3213 0.3898 0.208 Uiso 1 2 d SR
H3B H 0.1821 0.2936 0.3952 0.208 Uiso 0.50 1 d PR
C4 C 0.0000 0.2622(5) 0.4581(9) 0.172(5) Uani 1 2 d SDU
H4A H -0.1152 0.2742 0.4716 0.206 Uiso 0.50 1 d PR
H4B H 0.0825 0.2711 0.4937 0.206 Uiso 0.50 1 d PR
C5 C 0.0000 0.2027(5) 0.4477(8) 0.170(5) Uani 1 2 d SDU
H5B H -0.1044 0.1867 0.4666 0.204 Uiso 0.50 1 d PR
H5A H 0.1029 0.1862 0.4671 0.204 Uiso 0.50 1 d PR
C6 C 0.0000 0.9189(6) 0.3598(10) 0.141(4) Uani 1 2 d SDU
H6 H 0.112(3) 0.9118(10) 0.381(3) 0.170 Uiso 0.50 1 d PD
C7 C 0.087(3) 0.9073(8) 0.2956(10) 0.142(5) Uani 0.50 1 d PDU
H7A H 0.2071 0.9192 0.2940 0.170 Uiso 0.50 1 d PR
H7B H 0.0229 0.9227 0.2579 0.170 Uiso 0.50 1 d PR
C8 C 0.068(3) 0.8476(8) 0.2945(12) 0.147(5) Uani 0.50 1 d PDU
H8A H 0.1827 0.8324 0.3029 0.177 Uiso 0.50 1 d PR
H8B H 0.0282 0.8352 0.2507 0.177 Uiso 0.50 1 d PR
C9 C -0.058(3) 0.8292(8) 0.3477(12) 0.147(5) Uani 0.50 1 d PDU
H9A H 0.0000 0.7978 0.3704 0.177 Uiso 1 2 d SR
H9B H -0.1695 0.8200 0.3276 0.177 Uiso 0.50 1 d PR
C10 C -0.085(3) 0.8739(8) 0.3979(10) 0.144(5) Uani 0.50 1 d PDU
H10A H -0.2072 0.8802 0.4082 0.173 Uiso 0.50 1 d PR
H10B H -0.0216 0.8673 0.4396 0.173 Uiso 0.50 1 d PR
N1 N 0.0000 0.1468(3) 0.3425(5) 0.094(3) Uani 1 2 d SDU
H1A H 0.0000 0.1501 0.2966 0.141 Uiso 1 2 d SR
H1B H 0.0969 0.1286 0.3558 0.141 Uiso 0.50 1 d PR
H1C H -0.0969 0.1286 0.3558 0.141 Uiso 0.50 1 d PR
N2 N 0.0000 0.9711(4) 0.3834(9) 0.144(5) Uani 1 2 d SDU
H2C H 0.0517 0.9936 0.3534 0.216 Uiso 0.50 1 d PR
H2D H -0.1118 0.9818 0.3909 0.216 Uiso 0.50 1 d PR
H2E H 0.0601 0.9716 0.4232 0.216 Uiso 0.50 1 d PR

loop_
_atom_site_aniso_label
_atom_site_aniso_U_11
_atom_site_aniso_U_22
_atom_site_aniso_U_33
_atom_site_aniso_U_23
_atom_site_aniso_U_13
_atom_site_aniso_U_12
Cd1 0.0457(4) 0.0681(4) 0.0369(3) -0.0060(2) 0.000 0.000
Cd2 0.0430(5) 0.0898(7) 0.0315(4) -0.0115(4) 0.000 0.000
Cl1 0.131(2) 0.0613(13) 0.0686(15) 0.0025(11) 0.000 0.000
Cl3 0.0514(8) 0.0922(11) 0.0543(8) -0.0040(7) 0.0014(7) -0.0183(7)
Cl4 0.0706(13) 0.0667(12) 0.0418(10) -0.0015(9) 0.000 0.000
Cl5 0.0728(14) 0.0873(15) 0.0635(13) 0.000 -0.0320(12) 0.000
C1 0.299(13) 0.082(5) 0.105(7) -0.016(5) 0.000 0.000
C2 0.308(15) 0.082(6) 0.117(8) -0.010(6) 0.000 0.000
C3 0.306(16) 0.086(6) 0.128(9) -0.017(6) 0.000(7) -0.002(7)
C4 0.309(15) 0.086(6) 0.120(8) -0.023(6) 0.000 0.000
C5 0.315(15) 0.088(6) 0.107(7) -0.022(5) 0.000 0.000
C6 0.163(10) 0.091(6) 0.171(11) -0.025(7) 0.000 0.000
C7 0.161(11) 0.105(7) 0.158(12) -0.012(7) 0.014(7) -0.005(7)
C8 0.168(12) 0.110(8) 0.164(12) -0.022(8) 0.023(8) -0.008(8)
C9 0.168(13) 0.099(7) 0.174(12) -0.007(8) 0.020(8) -0.012(8)
C10 0.164(12) 0.102(7) 0.165(12) -0.008(7) 0.017(7) -0.004(7)
N1 0.143(9) 0.068(5) 0.070(6) -0.004(4) 0.000 0.000
N2 0.133(10) 0.085(6) 0.213(14) -0.047(8) 0.000 0.000

loop_
_atom_type_symbol
_atom_type_description
_atom_type_scat_dispersion_real
_atom_type_scat_dispersion_imag
_atom_type_scat_source
C C 0.0033 0.0016 'International Tables Vol C Tables 4.2.6.8 and 6.1.1.4'
N N 0.0061 0.0033 'International Tables Vol C Tables 4.2.6.8 and 6.1.1.4'
Cd Cd -0.8075 1.2024 'International Tables Vol C Tables 4.2.6.8 and 6.1.1.4'
Cl Cl 0.1484 0.1585 'International Tables Vol C Tables 4.2.6.8 and 6.1.1.4'
H H 0.0000 0.0000 'International Tables Vol C Tables 4.2.6.8 and 6.1.1.4'

loop_
_geom_angle_atom_site_label_1
_geom_angle_atom_site_label_2
_geom_angle_atom_site_label_3
_geom_angle
_geom_angle_site_symmetry_1
_geom_angle_site_symmetry_3
Cl1 Cd1 Cl4 174.11(8) . .
Cl1 Cd1 Cl5 93.47(8) . .
Cl4 Cd1 Cl5 90.66(7) . .
Cl1 Cd1 Cl5 93.47(8) . 14_456
Cl4 Cd1 Cl5 90.66(7) . 14_456
Cl5 Cd1 Cl5 90.86(6) . 14_456
Cl1 Cd1 Cl3 95.33(6) . 12
Cl4 Cd1 Cl3 80.33(5) . 12
Cl5 Cd1 Cl3 170.65(6) . 12
Cl5 Cd1 Cl3 91.77(7) 14_456 12
Cl1 Cd1 Cl3 95.33(6) . .
Cl4 Cd1 Cl3 80.33(5) . .
Cl5 Cd1 Cl3 91.77(7) . .
Cl5 Cd1 Cl3 170.65(6) 14_456 .
Cl3 Cd1 Cl3 84.27(9) 12 .
Cl1 Cd1 Cd2 126.12(7) . .
Cl4 Cd1 Cd2 47.99(5) . .
Cl5 Cd1 Cd2 121.94(5) . .
Cl5 Cd1 Cd2 121.94(5) 14_456 .
Cl3 Cd1 Cd2 49.53(4) 12 .
Cl3 Cd1 Cd2 49.53(4) . .
Cl4 Cd2 Cl4 180.00(10) 9 .
Cl4 Cd2 Cl3 97.35(6) 9 .
Cl4 Cd2 Cl3 82.65(6) . .
Cl4 Cd2 Cl3 82.65(6) 9 9
Cl4 Cd2 Cl3 97.35(6) . 9
Cl3 Cd2 Cl3 180.00(8) . 9
Cl4 Cd2 Cl3 97.35(6) 9 12
Cl4 Cd2 Cl3 82.65(6) . 12
Cl3 Cd2 Cl3 86.53(9) . 12
Cl3 Cd2 Cl3 93.47(9) 9 12
Cl4 Cd2 Cl3 82.65(6) 9 4
Cl4 Cd2 Cl3 97.35(6) . 4
Cl3 Cd2 Cl3 93.47(9) . 4
Cl3 Cd2 Cl3 86.53(9) 9 4
Cl3 Cd2 Cl3 180.00(9) 12 4
Cl4 Cd2 Cd1 130.33(7) 9 .
Cl4 Cd2 Cd1 49.67(7) . .
Cl3 Cd2 Cd1 51.00(4) . .
Cl3 Cd2 Cd1 129.00(4) 9 .
Cl3 Cd2 Cd1 51.00(4) 12 .
Cl3 Cd2 Cd1 129.00(4) 4 .
Cl4 Cd2 Cd1 49.67(7) 9 9
Cl4 Cd2 Cd1 130.33(7) . 9
Cl3 Cd2 Cd1 129.00(4) . 9
Cl3 Cd2 Cd1 51.00(4) 9 9
Cl3 Cd2 Cd1 129.00(4) 12 9
Cl3 Cd2 Cd1 51.00(4) 4 9
Cd1 Cd2 Cd1 180.000(19) . 9
Cd2 Cl3 Cd1 79.47(6) . .
Cd2 Cl4 Cd1 82.34(7) . .
Cd1 Cl5 Cd1 160.54(12) 14_556 .
N1 C1 C2 128.9(13) . .
N1 C1 C5 121.0(12) . .
C2 C1 C5 110.1(12) . .
N1 C1 H1 91.8(18) . .
C2 C1 H1 85(10) . .
C5 C1 H1 93(10) . .
C1 C2 C3 106.9(13) . 12
C1 C2 C3 106.9(13) . .
C3 C2 C3 34(3) 12 .
C1 C2 H2B 105.2 . .
C3 C2 H2B 132.2 12 .
C3 C2 H2B 102.6 . .
C1 C2 H2A 111.2 . .
C3 C2 H2A 94.5 12 .
C3 C2 H2A 123.4 . .
H2B C2 H2A 105.8 . .
C3 C3 C4 72.4(14) 12 .
C3 C3 C2 73.1(14) 12 .
C4 C3 C2 102.7(16) . .
C3 C3 H3A 62.9 12 .
C4 C3 H3A 110.4 . .
C2 C3 H3A 111.1 . .
C3 C3 H3B 170.7 12 .
C4 C3 H3B 112.2 . .
C2 C3 H3B 112.7 . .
H3A C3 H3B 107.8 . .
C3 C4 C3 35(3) 12 .
C3 C4 C5 108.4(14) 12 .
C3 C4 C5 108.4(14) . .
C3 C4 H4A 79.8 12 .
C3 C4 H4A 111.9 . .
C5 C4 H4A 110.2 . .
C3 C4 H4B 135.3 12 .
C3 C4 H4B 108.5 . .
C5 C4 H4B 109.0 . .
H4A C4 H4B 108.9 . .
C1 C5 C4 103.2(13) . .
C1 C5 H5B 110.1 . .
C4 C5 H5B 111.0 . .
C1 C5 H5A 110.7 . .
C4 C5 H5A 111.7 . .
H5B C5 H5A 109.9 . .
N2 C6 C7 118.6(15) . 12
N2 C6 C7 118.6(15) . .
C7 C6 C7 54(2) 12 .
N2 C6 C10 122.6(16) . .
C7 C6 C10 95.0(14) 12 .
C7 C6 C10 118.9(14) . .
N2 C6 C10 122.6(16) . 12
C7 C6 C10 118.9(14) 12 12
C7 C6 C10 95.0(14) . 12
C10 C6 C10 51(2) . 12
N2 C6 H6 91.4(18) . .
C7 C6 H6 138(3) 12 .
C7 C6 H6 87(3) . .
C10 C6 H6 91.6(19) . .
C10 C6 H6 43(2) 12 .
C7 C7 C6 62.9(11) 12 .
C7 C7 C8 84.6(13) 12 .
C6 C7 C8 99.6(15) . .
C7 C7 C8 51.5(9) 12 12
C6 C7 C8 83.2(14) . 12
C8 C7 C8 33.1(15) . 12
C7 C7 H7A 161.9 12 .
C6 C7 H7A 113.6 . .
C8 C7 H7A 113.3 . .
C8 C7 H7A 146.4 12 .
C7 C7 H7B 59.7 12 .
C6 C7 H7B 110.8 . .
C8 C7 H7B 109.7 . .
C8 C7 H7B 89.4 12 .
H7A C7 H7B 109.4 . .
C8 C8 C9 86(2) 12 12
C8 C8 C9 49.8(13) 12 .
C9 C8 C9 36(2) 12 .
C8 C8 C7 95.4(13) 12 .
C9 C8 C7 113(2) 12 .
C9 C8 C7 111.0(18) . .
C8 C8 C7 51.5(9) 12 12
C9 C8 C7 105(2) 12 12
C9 C8 C7 80.4(15) . 12
C7 C8 C7 43.9(17) . 12
C8 C8 H8A 154.6 12 .
C9 C8 H8A 75.5 12 .
C9 C8 H8A 110.0 . .
C7 C8 H8A 107.8 . .
C7 C8 H8A 150.3 12 .
C8 C8 H8B 71.5 12 .
C9 C8 H8B 131.5 12 .
C9 C8 H8B 108.6 . .
C7 C8 H8B 111.3 . .
C7 C8 H8B 93.7 12 .
H8A C8 H8B 108.2 . .
C9 C9 C8 94(2) 12 12
C9 C9 C8 49.8(13) 12 .
C8 C9 C8 44(2) 12 .
C9 C9 C10 97.9(13) 12 .
C8 C9 C10 107(2) 12 .
C8 C9 C10 108.5(17) . .
C9 C9 C10 53.8(9) 12 12
C8 C9 C10 107(2) 12 12
C8 C9 C10 78.8(16) . 12
C10 C9 C10 44.1(17) . 12
C9 C9 H9A 63.9 12 .
C8 C9 H9A 138.6 12 .
C8 C9 H9A 105.5 . .
C10 C9 H9A 110.4 . .
C10 C9 H9A 88.6 12 .
C9 C9 H9B 151.8 12 .
C8 C9 H9B 70.2 12 .
C8 C9 H9B 110.8 . .
C10 C9 H9B 108.8 . .
C10 C9 H9B 151.9 12 .
H9A C9 H9B 112.7 . .
C10 C10 C6 64.3(10) 12 .
C10 C10 C9 82.1(13) 12 .
C6 C10 C9 99.7(15) . .
C10 C10 C9 53.8(9) 12 12
C6 C10 C9 86.0(13) . 12
C9 C10 C9 28.3(16) . 12
C10 C10 H10A 164.7 12 .
C6 C10 H10A 113.7 . .
C9 C10 H10A 112.9 . .
C9 C10 H10A 141.1 12 .
C10 C10 H10B 59.9 12 .
C6 C10 H10B 109.6 . .
C9 C10 H10B 111.0 . .
C9 C10 H10B 93.0 12 .
H10A C10 H10B 109.6 . .
C1 N1 H1A 110.3 . .
C1 N1 H1B 109.0 . .
H1A N1 H1B 109.5 . .
C1 N1 H1C 109.0 . .
H1A N1 H1C 109.5 . .
H1B N1 H1C 109.5 . .
C6 N2 H2C 111.4 . .
C6 N2 H2D 109.4 . .
H2C N2 H2D 109.5 . .
C6 N2 H2E 107.6 . .
H2C N2 H2E 109.5 . .
H2D N2 H2E 109.5 . .

loop_
_geom_bond_atom_site_label_1
_geom_bond_atom_site_label_2
_geom_bond_distance
_geom_bond_site_symmetry_2
Cd1 Cl1 2.495(3) .
Cd1 Cl4 2.651(3) .
Cd1 Cl5 2.6616(14) .
Cd1 Cl5 2.6616(14) 14_456
Cd1 Cl3 2.724(2) 12
Cd1 Cl3 2.724(2) .
Cd1 Cd2 3.446(2) .
Cd2 Cl4 2.584(3) 9
Cd2 Cl4 2.584(3) .
Cd2 Cl3 2.6667(19) .
Cd2 Cl3 2.6667(19) 9
Cd2 Cl3 2.6667(19) 12
Cd2 Cl3 2.6667(19) 4
Cd2 Cd1 3.446(2) 9
Cl5 Cd1 2.6616(14) 14_556
C1 N1 1.389(13) .
C1 C2 1.400(15) .
C1 C5 1.459(16) .
C1 H1 0.959(11) .
C2 C3 1.489(15) 12
C2 C3 1.489(15) .
C2 H2B 0.9600 .
C2 H2A 0.9310 .
C3 C3 0.87(7) 12
C3 C4 1.436(16) .
C3 H3A 0.9539 .
C3 H3B 0.9600 .
C4 C3 1.436(16) 12
C4 C5 1.491(14) .
C4 H4A 0.9600 .
C4 H4B 0.9599 .
C5 H5B 0.9600 .
C5 H5A 0.9600 .
C6 N2 1.378(13) .
C6 C7 1.444(17) 12
C6 C7 1.444(17) .
C6 C10 1.489(16) .
C6 C10 1.489(16) 12
C6 H6 0.961(11) .
C7 C7 1.32(5) 12
C7 C8 1.488(18) .
C7 C8 1.89(3) 12
C7 H7A 0.9600 .
C7 H7B 0.9601 .
C8 C8 1.04(5) 12
C8 C9 1.14(2) 12
C8 C9 1.486(17) .
C8 C7 1.89(3) 12
C8 H8A 0.9600 .
C8 H8B 0.9598 .
C9 C9 0.88(5) 12
C9 C8 1.14(2) 12
C9 C10 1.496(17) .
C9 C10 1.84(2) 12
C9 H9A 0.9974 .
C9 H9B 0.9599 .
C10 C10 1.29(5) 12
C10 C9 1.84(2) 12
C10 H10A 0.9600 .
C10 H10B 0.9599 .
N1 H1A 0.9000 .
N1 H1B 0.9000 .
N1 H1C 0.9000 .
N2 H2C 0.8999 .
N2 H2D 0.9000 .
N2 H2E 0.9000 .

loop_
_geom_hbond_atom_site_label_D
_geom_hbond_atom_site_label_H
_geom_hbond_atom_site_label_A
_geom_hbond_distance_DH
_geom_hbond_distance_HA
_geom_hbond_distance_DA
_geom_hbond_angle_DHA
_geom_hbond_site_symmetry_A
N1 H1A Cl1 0.90 2.35 3.252(10) 177.7 .
N1 H1B Cl3 0.90 2.66 3.465(8) 149.6 7_545
N1 H1C Cl3 0.90 2.66 3.465(8) 149.6 14_456
N2 H2C Cl5 0.90 2.82 3.709(14) 168.4 1_565
N2 H2D Cl3 0.90 2.60 3.301(9) 135.0 14_466
N2 H2E Cl3 0.90 2.82 3.301(9) 114.9 7

loop_
_geom_torsion_atom_site_label_1
_geom_torsion_atom_site_label_2
_geom_torsion_atom_site_label_3
_geom_torsion_atom_site_label_4
_geom_torsion
_geom_torsion_site_symmetry_1
_geom_torsion_site_symmetry_4
Cl1 Cd1 Cd2 Cl4 0.0 . 9
Cl4 Cd1 Cd2 Cl4 180.0 . 9
Cl5 Cd1 Cd2 Cl4 -122.91(6) . 9
Cl5 Cd1 Cd2 Cl4 122.91(6) 14_456 9
Cl3 Cd1 Cd2 Cl4 61.87(5) 12 9
Cl3 Cd1 Cd2 Cl4 -61.87(5) . 9
Cl1 Cd1 Cd2 Cl4 180.0 . .
Cl5 Cd1 Cd2 Cl4 57.09(6) . .
Cl5 Cd1 Cd2 Cl4 -57.09(6) 14_456 .
Cl3 Cd1 Cd2 Cl4 -118.13(5) 12 .
Cl3 Cd1 Cd2 Cl4 118.13(5) . .
Cl1 Cd1 Cd2 Cl3 61.87(5) . .
Cl4 Cd1 Cd2 Cl3 -118.13(5) . .
Cl5 Cd1 Cd2 Cl3 -61.04(9) . .
Cl5 Cd1 Cd2 Cl3 -175.22(7) 14_456 .
Cl3 Cd1 Cd2 Cl3 123.74(11) 12 .
Cl1 Cd1 Cd2 Cl3 -118.13(5) . 9
Cl4 Cd1 Cd2 Cl3 61.87(5) . 9
Cl5 Cd1 Cd2 Cl3 118.96(9) . 9
Cl5 Cd1 Cd2 Cl3 4.78(7) 14_456 9
Cl3 Cd1 Cd2 Cl3 -56.26(11) 12 9
Cl3 Cd1 Cd2 Cl3 180.0 . 9
Cl1 Cd1 Cd2 Cl3 -61.87(5) . 12
Cl4 Cd1 Cd2 Cl3 118.13(5) . 12
Cl5 Cd1 Cd2 Cl3 175.22(7) . 12
Cl5 Cd1 Cd2 Cl3 61.04(9) 14_456 12
Cl3 Cd1 Cd2 Cl3 -123.74(11) . 12
Cl1 Cd1 Cd2 Cl3 118.13(5) . 4
Cl4 Cd1 Cd2 Cl3 -61.87(5) . 4
Cl5 Cd1 Cd2 Cl3 -4.78(7) . 4
Cl5 Cd1 Cd2 Cl3 -118.96(9) 14_456 4
Cl3 Cd1 Cd2 Cl3 180.0 12 4
Cl3 Cd1 Cd2 Cl3 56.26(11) . 4
Cl1 Cd1 Cd2 Cd1 180.000(13) . 9
Cl4 Cd1 Cd2 Cd1 0(57) . 9
Cl5 Cd1 Cd2 Cd1 57.09(6) . 9
Cl5 Cd1 Cd2 Cd1 -57.09(6) 14_456 9
Cl3 Cd1 Cd2 Cd1 -118.13(6) 12 9
Cl3 Cd1 Cd2 Cd1 118.13(5) . 9
Cl4 Cd2 Cl3 Cd1 137.32(5) 9 .
Cl4 Cd2 Cl3 Cd1 -42.68(5) . .
Cl3 Cd2 Cl3 Cd1 -89.83(6) 9 .
Cl3 Cd2 Cl3 Cd1 40.35(6) 12 .
Cl3 Cd2 Cl3 Cd1 -139.65(6) 4 .
Cd1 Cd2 Cl3 Cd1 180.0 9 .
Cl1 Cd1 Cl3 Cd2 -134.32(6) . .
Cl4 Cd1 Cl3 Cd2 41.66(4) . .
Cl5 Cd1 Cl3 Cd2 132.03(8) . .
Cl5 Cd1 Cl3 Cd2 25.8(3) 14_456 .
Cl3 Cd1 Cl3 Cd2 -39.48(7) 12 .
Cl4 Cd2 Cl4 Cd1 180.000(16) 9 .
Cl3 Cd2 Cl4 Cd1 43.72(5) . .
Cl3 Cd2 Cl4 Cd1 -136.28(5) 9 .
Cl3 Cd2 Cl4 Cd1 -43.72(5) 12 .
Cl3 Cd2 Cl4 Cd1 136.28(5) 4 .
Cd1 Cd2 Cl4 Cd1 180.0 9 .
Cl1 Cd1 Cl4 Cd2 0.0 . .
Cl5 Cd1 Cl4 Cd2 -134.57(3) . .
Cl5 Cd1 Cl4 Cd2 134.57(3) 14_456 .
Cl3 Cd1 Cl4 Cd2 42.89(4) 12 .
Cl3 Cd1 Cl4 Cd2 -42.89(4) . .
Cl1 Cd1 Cl5 Cd1 -6.50(5) . 14_556
Cl4 Cd1 Cl5 Cd1 169.30(3) . 14_556
Cl5 Cd1 Cl5 Cd1 -100.03(6) 14_456 14_556
Cl3 Cd1 Cl5 Cd1 153.7(3) 12 14_556
Cl3 Cd1 Cl5 Cd1 88.95(4) . 14_556
Cd2 Cd1 Cl5 Cd1 130.71(4) . 14_556
N1 C1 C2 C3 162.3(14) . 12
C5 C1 C2 C3 -17.7(14) . 12
N1 C1 C2 C3 -162.3(14) . .
C5 C1 C2 C3 17.7(14) . .
C1 C2 C3 C3 -95.3(6) . 12
C1 C2 C3 C4 -28(2) . .
C3 C2 C3 C4 66.9(18) 12 .
C2 C3 C4 C3 -67.4(18) . 12
C3 C3 C4 C5 96.0(7) 12 .
C2 C3 C4 C5 29(2) . .
N1 C1 C5 C4 180.000(3) . .
C2 C1 C5 C4 0.000(3) . .
C3 C4 C5 C1 18.6(15) 12 .
C3 C4 C5 C1 -18.6(15) . .
N2 C6 C7 C7 -106.2(14) . 12
C10 C6 C7 C7 74.1(13) . 12
C10 C6 C7 C7 122.3(11) 12 12
N2 C6 C7 C8 175.0(14) . .
C7 C6 C7 C8 -78.8(17) 12 .
C10 C6 C7 C8 -5(2) . .
C10 C6 C7 C8 43.4(19) 12 .
N2 C6 C7 C8 -156.2(11) . 12
C7 C6 C7 C8 -50.0(11) 12 12
C10 C6 C7 C8 24.1(18) . 12
C10 C6 C7 C8 72.3(13) 12 12
C7 C7 C8 C8 0.0 12 12
C6 C7 C8 C8 61.3(13) . 12
C7 C7 C8 C9 -88(3) 12 12
C6 C7 C8 C9 -27(3) . 12
C8 C7 C8 C9 -88(3) 12 12
C7 C7 C8 C9 -48.9(17) 12 .
C6 C7 C8 C9 12(2) . .
C8 C7 C8 C9 -48.9(17) 12 .
C6 C7 C8 C7 61.3(13) . 12
C8 C7 C8 C7 0.0 12 12
C8 C8 C9 C9 180.000(9) 12 12
C7 C8 C9 C9 -101(2) . 12
C7 C8 C9 C9 -133.0(14) 12 12
C9 C8 C9 C8 180.000(11) 12 12
C7 C8 C9 C8 79(2) . 12
C7 C8 C9 C8 47.0(14) 12 12
C8 C8 C9 C10 -95.3(19) 12 .
C9 C8 C9 C10 84.7(19) 12 .
C7 C8 C9 C10 -16(3) . .
C7 C8 C9 C10 -48.4(18) 12 .
C8 C8 C9 C10 -128.4(13) 12 12
C9 C8 C9 C10 51.6(13) 12 12
C7 C8 C9 C10 -49.4(19) . 12
C7 C8 C9 C10 -81.4(10) 12 12
N2 C6 C10 C10 -107.9(14) . 12
C7 C6 C10 C10 123.4(12) 12 12
C7 C6 C10 C10 71.8(13) . 12
N2 C6 C10 C9 175.9(14) . .
C7 C6 C10 C9 47.1(19) 12 .
C7 C6 C10 C9 -4(2) . .
C10 C6 C10 C9 -76.3(16) 12 .
N2 C6 C10 C9 -159.3(11) . 12
C7 C6 C10 C9 71.9(13) 12 12
C7 C6 C10 C9 20.4(19) . 12
C10 C6 C10 C9 -51.4(11) 12 12
C9 C9 C10 C10 0.000(5) 12 12
C8 C9 C10 C10 -97(2) 12 12
C8 C9 C10 C10 -50.2(15) . 12
C9 C9 C10 C6 62.1(13) 12 .
C8 C9 C10 C6 -35(3) 12 .
C8 C9 C10 C6 12(2) . .
C10 C9 C10 C6 62.1(13) 12 .
C8 C9 C10 C9 -97(2) 12 12
C8 C9 C10 C9 -50.2(15) . 12
C10 C9 C10 C9 0.000(7) 12 12
